data_7237112
loop_
_publ_author_name
'Wang, Jian'
'Wang, Lin-Lin'
'Kovnir, Kirill'

_publ_section_title
;
 Phonon glass behavior beyond traditional cage structures: synthesis,
 crystal and electronic structure, and properties of KMg4Sb3
;
_journal_issue 11
_journal_name_full 'Journal of Materials Chemistry A'
_journal_page_first 4759
_journal_paper_doi 10.1039/C8TA00553B
_journal_volume 6
_journal_year 2018
_chemical_formula_sum 'K Mg4 Sb3'
_chemical_formula_weight 501.59
_space_group_crystal_system orthorhombic
_space_group_IT_number 63
_space_group_name_Hall '-C 2c 2'
_space_group_name_H-M_alt 'C m c m'
_audit_creation_method SHELXL-2014/6
_audit_update_record
;
2017-11-15 deposited with the CCDC.
2018-02-19 downloaded from the CCDC.
;
_cell_angle_alpha 90
_cell_angle_beta 90
_cell_angle_gamma 90
_cell_formula_units_Z 4
_cell_length_a 4.6642(6)
_cell_length_b 15.3824(18)
_cell_length_c 13.1613(16)
_cell_measurement_reflns_used 7384
_cell_measurement_temperature 90(2)
_cell_measurement_theta_max 30.640
_cell_measurement_theta_min 2.648
_cell_volume 944.3(2)
_computing_cell_refinement 'SMART V5.625 (Bruker, 2000)'
_computing_data_collection 'SMART V5.625 (Bruker, 2000)'
_computing_data_reduction 'SAINT V6.32 (Bruker, 2001)'
_computing_publication_material 'SHELXL-97 (Sheldrick, 1997)'
_computing_structure_refinement 'SHELXL-97 (Sheldrick, 1997)'
_computing_structure_solution 'SHELXS-97 (Sheldrick, 1990)'
_diffrn_ambient_temperature 90(2)
_diffrn_measured_fraction_theta_full 1.000
_diffrn_measured_fraction_theta_max 1.000
_diffrn_measurement_device_type 'Bruker APEX II CCD area-detector'
_diffrn_measurement_method 'profile data from \w scans'
_diffrn_radiation_type MoK\a
_diffrn_radiation_wavelength 0.71073
_diffrn_reflns_av_R_equivalents 0.0560
_diffrn_reflns_av_unetI/netI 0.0300
_diffrn_reflns_Laue_measured_fraction_full 1.000
_diffrn_reflns_Laue_measured_fraction_max 1.000
_diffrn_reflns_limit_h_max 6
_diffrn_reflns_limit_h_min -6
_diffrn_reflns_limit_k_max 22
_diffrn_reflns_limit_k_min -22
_diffrn_reflns_limit_l_max 18
_diffrn_reflns_limit_l_min -18
_diffrn_reflns_number 7384
_diffrn_reflns_point_group_measured_fraction_full 1.000
_diffrn_reflns_point_group_measured_fraction_max 1.000
_diffrn_reflns_theta_full 25.242
_diffrn_reflns_theta_max 30.640
_diffrn_reflns_theta_min 2.648
_diffrn_source 'fine-focus sealed tube'
_exptl_absorpt_coefficient_mu 9.137
_exptl_absorpt_correction_type multi-scan
_exptl_absorpt_process_details 'SADABS v2.03 (Bruker, 2003)'
_exptl_crystal_colour Black
_exptl_crystal_density_diffrn 3.528
_exptl_crystal_density_method 'not measured'
_exptl_crystal_description Block
_exptl_crystal_F_000 880
_exptl_crystal_size_max 0.040
_exptl_crystal_size_mid 0.030
_exptl_crystal_size_min 0.020
_exptl_transmission_factor_max 0.8331
_exptl_transmission_factor_min 0.7256
_refine_diff_density_max 1.916
_refine_diff_density_min -1.197
_refine_diff_density_rms 0.262
_refine_ls_extinction_coef 0.00020(6)
_refine_ls_extinction_expression Fc^*^=kFc[1+0.001xFc^2^\l^3^/sin(2\q)]^-1/4^
_refine_ls_extinction_method SHELXL
_refine_ls_goodness_of_fit_ref 1.100
_refine_ls_hydrogen_treatment undef
_refine_ls_matrix_type full
_refine_ls_number_parameters 29
_refine_ls_number_reflns 842
_refine_ls_number_restraints 0
_refine_ls_restrained_S_all 1.100
_refine_ls_R_factor_all 0.0303
_refine_ls_R_factor_gt 0.0220
_refine_ls_shift/su_max 0.000
_refine_ls_shift/su_mean 0.000
_refine_ls_structure_factor_coef Fsqd
_refine_ls_weighting_details 'w=1/[\s^2^(Fo^2^)+(0.0145P)^2^] where P=(Fo^2^+2Fc^2^)/3'
_refine_ls_weighting_scheme calc
_refine_ls_wR_factor_gt 0.0380
_refine_ls_wR_factor_ref 0.0405
_reflns_Friedel_coverage 0.000
_reflns_number_gt 724
_reflns_number_total 842
_reflns_threshold_expression 'I > 2\s(I)'
_cod_data_source_file c8ta00553b2.cif
_cod_data_source_block x1
_cod_database_code 7237112
_shelx_space_group_comment
;
The symmetry employed for this shelxl refinement is uniquely defined
by the following loop, which should always be used as a source of
symmetry information in preference to the above space-group names.
They are only intended as comments.
;
_shelx_estimated_absorpt_t_min 0.711
_shelx_estimated_absorpt_t_max 0.838
_shelxl_version_number 2014/6

loop_
_space_group_symop_operation_xyz
'x, y, z'
'-x, -y, z+1/2'
'-x, y, -z+1/2'
'x, -y, -z'
'x+1/2, y+1/2, z'
'-x+1/2, -y+1/2, z+1/2'
'-x+1/2, y+1/2, -z+1/2'
'x+1/2, -y+1/2, -z'
'-x, -y, -z'
'x, y, -z-1/2'
'x, -y, z-1/2'
'-x, y, z'
'-x+1/2, -y+1/2, -z'
'x+1/2, y+1/2, -z-1/2'
'x+1/2, -y+1/2, z-1/2'
'-x+1/2, y+1/2, z'

loop_
_atom_site_label
_atom_site_type_symbol
_atom_site_fract_x
_atom_site_fract_y
_atom_site_fract_z
_atom_site_U_iso_or_equiv
_atom_site_adp_type
_atom_site_occupancy
_atom_site_site_symmetry_order
_atom_site_calc_flag
_atom_site_refinement_flags_posn
_atom_site_refinement_flags_adp
_atom_site_refinement_flags_occupancy
K1 K 0.0000 0.82448(11) 0.2500 0.0149(3) Uani 1 4 d S T P
Mg1 Mg 0.0000 0.17988(10) 0.05548(12) 0.0081(3) Uani 1 2 d S T P
Mg2 Mg 0.0000 0.53551(10) 0.12766(12) 0.0083(3) Uani 1 2 d S T P
Sb1 Sb 0.0000 0.36512(2) 0.05436(2) 0.00625(9) Uani 1 2 d S T P
Sb2 Sb 0.0000 0.08984(3) 0.2500 0.00655(11) Uani 1 4 d S T P

loop_
_atom_site_aniso_label
_atom_site_aniso_U_11
_atom_site_aniso_U_22
_atom_site_aniso_U_33
_atom_site_aniso_U_23
_atom_site_aniso_U_13
_atom_site_aniso_U_12
K1 0.0103(7) 0.0252(8) 0.0093(7) 0.000 0.000 0.000
Mg1 0.0081(7) 0.0080(7) 0.0083(8) 0.0010(6) 0.000 0.000
Mg2 0.0106(8) 0.0080(8) 0.0063(8) -0.0009(6) 0.000 0.000
Sb1 0.00664(15) 0.00623(15) 0.00589(15) -0.00020(11) 0.000 0.000
Sb2 0.0062(2) 0.0084(2) 0.0050(2) 0.000 0.000 0.000

loop_
_atom_type_symbol
_atom_type_description
_atom_type_scat_dispersion_real
_atom_type_scat_dispersion_imag
_atom_type_scat_source
Mg Mg 0.0486 0.0363 'International Tables Vol C Tables 4.2.6.8 and 6.1.1.4'
K K 0.2009 0.2494 'International Tables Vol C Tables 4.2.6.8 and 6.1.1.4'
Sb Sb -0.5866 1.5461 'International Tables Vol C Tables 4.2.6.8 and 6.1.1.4'

loop_
_geom_angle_atom_site_label_1
_geom_angle_atom_site_label_2
_geom_angle_atom_site_label_3
_geom_angle
_geom_angle_site_symmetry_1
_geom_angle_site_symmetry_3
Sb1 K1 Sb1 159.60(5) 14_556 5_455
Sb1 K1 Sb1 82.705(15) 14_556 14_456
Sb1 K1 Sb1 93.684(16) 5_455 14_456
Sb1 K1 Sb1 93.684(16) 14_556 5
Sb1 K1 Sb1 82.705(15) 5_455 5
Sb1 K1 Sb1 159.60(5) 14_456 5
Sb1 K1 Mg1 43.413(9) 14_556 2_565
Sb1 K1 Mg1 137.082(13) 5_455 2_565
Sb1 K1 Mg1 43.413(9) 14_456 2_565
Sb1 K1 Mg1 137.082(13) 5 2_565
Sb1 K1 Mg1 137.082(13) 14_556 9_565
Sb1 K1 Mg1 43.413(9) 5_455 9_565
Sb1 K1 Mg1 137.082(13) 14_456 9_565
Sb1 K1 Mg1 43.413(9) 5 9_565
Mg1 K1 Mg1 178.09(6) 2_565 9_565
Sb1 K1 Sb2 79.80(3) 14_556 1_565
Sb1 K1 Sb2 79.80(3) 5_455 1_565
Sb1 K1 Sb2 79.80(3) 14_456 1_565
Sb1 K1 Sb2 79.80(3) 5 1_565
Mg1 K1 Sb2 90.96(3) 2_565 1_565
Mg1 K1 Sb2 90.96(3) 9_565 1_565
Sb1 K1 Mg1 157.49(5) 14_556 5_455
Sb1 K1 Mg1 42.91(2) 5_455 5_455
Sb1 K1 Mg1 100.08(2) 14_456 5_455
Sb1 K1 Mg1 90.93(2) 5 5_455
Mg1 K1 Mg1 127.80(3) 2_565 5_455
Mg1 K1 Mg1 50.88(3) 9_565 5_455
Sb2 K1 Mg1 122.71(3) 1_565 5_455
Sb1 K1 Mg1 90.93(2) 14_556 14_456
Sb1 K1 Mg1 100.08(2) 5_455 14_456
Sb1 K1 Mg1 42.91(2) 14_456 14_456
Sb1 K1 Mg1 157.49(5) 5 14_456
Mg1 K1 Mg1 50.88(3) 2_565 14_456
Mg1 K1 Mg1 127.80(3) 9_565 14_456
Sb2 K1 Mg1 122.71(3) 1_565 14_456
Mg1 K1 Mg1 76.93(5) 5_455 14_456
Sb1 K1 Mg1 42.91(2) 14_556 14_556
Sb1 K1 Mg1 157.49(5) 5_455 14_556
Sb1 K1 Mg1 90.93(2) 14_456 14_556
Sb1 K1 Mg1 100.08(2) 5 14_556
Mg1 K1 Mg1 50.88(3) 2_565 14_556
Mg1 K1 Mg1 127.80(3) 9_565 14_556
Sb2 K1 Mg1 122.71(3) 1_565 14_556
Mg1 K1 Mg1 114.58(6) 5_455 14_556
Mg1 K1 Mg1 69.03(3) 14_456 14_556
Sb1 K1 Mg1 100.08(2) 14_556 5
Sb1 K1 Mg1 90.93(2) 5_455 5
Sb1 K1 Mg1 157.49(5) 14_456 5
Sb1 K1 Mg1 42.91(2) 5 5
Mg1 K1 Mg1 127.80(3) 2_565 5
Mg1 K1 Mg1 50.88(3) 9_565 5
Sb2 K1 Mg1 122.71(3) 1_565 5
Mg1 K1 Mg1 69.03(3) 5_455 5
Mg1 K1 Mg1 114.58(6) 14_456 5
Mg1 K1 Mg1 76.93(5) 14_556 5
Sb1 K1 Mg2 40.22(2) 14_556 14_556
Sb1 K1 Mg2 119.79(4) 5_455 14_556
Sb1 K1 Mg2 87.23(3) 14_456 14_556
Sb1 K1 Mg2 77.39(3) 5 14_556
Mg1 K1 Mg2 68.84(3) 2_565 14_556
Mg1 K1 Mg2 112.72(4) 9_565 14_556
Sb2 K1 Mg2 41.12(2) 1_565 14_556
Mg1 K1 Mg2 161.12(4) 5_455 14_556
Mg1 K1 Mg2 118.77(3) 14_456 14_556
Mg1 K1 Mg2 82.42(3) 14_556 14_556
Mg1 K1 Mg2 109.44(2) 5 14_556
Sb1 Mg1 Sb1 111.00(6) 13_455 13
Sb1 Mg1 Sb1 104.00(4) 13_455 .
Sb1 Mg1 Sb1 104.00(4) 13 .
Sb1 Mg1 Sb2 109.45(4) 13_455 .
Sb1 Mg1 Sb2 109.45(4) 13 .
Sb1 Mg1 Sb2 118.71(6) . .
Sb1 Mg1 Mg2 53.87(3) 13_455 5_445
Sb1 Mg1 Mg2 123.72(6) 13 5_445
Sb1 Mg1 Mg2 131.52(4) . 5_445
Sb2 Mg1 Mg2 55.70(3) . 5_445
Sb1 Mg1 Mg2 123.72(6) 13_455 5_545
Sb1 Mg1 Mg2 53.87(3) 13 5_545
Sb1 Mg1 Mg2 131.52(4) . 5_545
Sb2 Mg1 Mg2 55.70(3) . 5_545
Mg2 Mg1 Mg2 87.99(5) 5_445 5_545
Sb1 Mg1 Mg1 119.16(7) 13_455 13
Sb1 Mg1 Mg1 52.25(3) 13 13
Sb1 Mg1 Mg1 51.75(4) . 13
Sb2 Mg1 Mg1 131.37(5) . 13
Mg2 Mg1 Mg1 171.71(8) 5_445 13
Mg2 Mg1 Mg1 93.61(3) 5_545 13
Sb1 Mg1 Mg1 52.25(3) 13_455 13_455
Sb1 Mg1 Mg1 119.16(7) 13 13_455
Sb1 Mg1 Mg1 51.75(4) . 13_455
Sb2 Mg1 Mg1 131.37(5) . 13_455
Mg2 Mg1 Mg1 93.61(3) 5_445 13_455
Mg2 Mg1 Mg1 171.71(8) 5_545 13_455
Mg1 Mg1 Mg1 83.67(7) 13 13_455
Sb1 Mg1 K1 59.01(3) 13_455 9_565
Sb1 Mg1 K1 59.01(3) 13 9_565
Sb1 Mg1 K1 90.66(4) . 9_565
Sb2 Mg1 K1 150.63(5) . 9_565
Mg2 Mg1 K1 105.78(5) 5_445 9_565
Mg2 Mg1 K1 105.78(5) 5_545 9_565
Mg1 Mg1 K1 65.96(5) 13 9_565
Mg1 Mg1 K1 65.96(5) 13_455 9_565
Sb1 Mg1 K1 156.48(5) 13_455 5_545
Sb1 Mg1 K1 89.026(19) 13 5_545
Sb1 Mg1 K1 57.51(3) . 5_545
Sb2 Mg1 K1 73.14(3) . 5_545
Mg2 Mg1 K1 125.10(5) 5_445 5_545
Mg2 Mg1 K1 77.75(4) 5_545 5_545
Mg1 Mg1 K1 63.16(4) 13 5_545
Mg1 Mg1 K1 107.72(7) 13_455 5_545
K1 Mg1 K1 129.12(3) 9_565 5_545
Sb1 Mg1 K1 89.026(19) 13_455 5_445
Sb1 Mg1 K1 156.48(5) 13 5_445
Sb1 Mg1 K1 57.51(3) . 5_445
Sb2 Mg1 K1 73.14(3) . 5_445
Mg2 Mg1 K1 77.75(4) 5_445 5_445
Mg2 Mg1 K1 125.10(5) 5_545 5_445
Mg1 Mg1 K1 107.72(7) 13 5_445
Mg1 Mg1 K1 63.16(4) 13_455 5_445
K1 Mg1 K1 129.12(3) 9_565 5_445
K1 Mg1 K1 69.03(3) 5_545 5_445
Sb1 Mg2 Sb1 102.34(5) . 9_565
Sb1 Mg2 Sb2 116.98(4) . 5
Sb1 Mg2 Sb2 107.89(4) 9_565 5
Sb1 Mg2 Sb2 116.98(4) . 5_455
Sb1 Mg2 Sb2 107.89(4) 9_565 5_455
Sb2 Mg2 Sb2 104.24(5) 5 5_455
Sb1 Mg2 Mg2 110.21(3) . 10_556
Sb1 Mg2 Mg2 147.46(3) 9_565 10_556
Sb2 Mg2 Mg2 56.98(3) 5 10_556
Sb2 Mg2 Mg2 56.98(3) 5_455 10_556
Sb1 Mg2 Mg1 121.53(4) . 5
Sb1 Mg2 Mg1 53.54(3) 9_565 5
Sb2 Mg2 Mg1 54.47(3) 5 5
Sb2 Mg2 Mg1 121.02(6) 5_455 5
Mg2 Mg2 Mg1 106.44(4) 10_556 5
Sb1 Mg2 Mg1 121.53(4) . 5_455
Sb1 Mg2 Mg1 53.54(3) 9_565 5_455
Sb2 Mg2 Mg1 121.02(6) 5 5_455
Sb2 Mg2 Mg1 54.47(3) 5_455 5_455
Mg2 Mg2 Mg1 106.44(4) 10_556 5_455
Mg1 Mg2 Mg1 87.99(5) 5 5_455
Sb1 Mg2 Mg2 51.79(4) . 9_565
Sb1 Mg2 Mg2 50.55(4) 9_565 9_565
Sb2 Mg2 Mg2 127.28(3) 5 9_565
Sb2 Mg2 Mg2 127.28(3) 5_455 9_565
Mg2 Mg2 Mg2 161.99(5) 10_556 9_565
Mg1 Mg2 Mg2 86.30(5) 5 9_565
Mg1 Mg2 Mg2 86.30(5) 5_455 9_565
Sb1 Mg2 K1 54.70(3) . 5_445
Sb1 Mg2 K1 136.07(3) 9_565 5_445
Sb2 Mg2 K1 115.89(5) 5 5_445
Sb2 Mg2 K1 65.31(3) 5_455 5_445
Mg2 Mg2 K1 68.06(2) 10_556 5_445
Mg1 Mg2 K1 168.49(4) 5 5_445
Mg1 Mg2 K1 103.18(3) 5_455 5_445
Mg2 Mg2 K1 97.04(5) 9_565 5_445
Sb1 Mg2 K1 54.70(3) . 5_545
Sb1 Mg2 K1 136.07(3) 9_565 5_545
Sb2 Mg2 K1 65.31(3) 5 5_545
Sb2 Mg2 K1 115.89(5) 5_455 5_545
Mg2 Mg2 K1 68.06(2) 10_556 5_545
Mg1 Mg2 K1 103.18(3) 5 5_545
Mg1 Mg2 K1 168.49(4) 5_455 5_545
Mg2 Mg2 K1 97.04(5) 9_565 5_545
K1 Mg2 K1 65.53(3) 5_445 5_545
Mg2 Sb1 Mg1 113.95(3) . 13_455
Mg2 Sb1 Mg1 113.95(3) . 13
Mg1 Sb1 Mg1 111.00(6) 13_455 13
Mg2 Sb1 Mg2 77.66(5) . 9_565
Mg1 Sb1 Mg2 72.60(4) 13_455 9_565
Mg1 Sb1 Mg2 72.60(4) 13 9_565
Mg2 Sb1 Mg1 159.50(5) . .
Mg1 Sb1 Mg1 76.00(4) 13_455 .
Mg1 Sb1 Mg1 76.00(4) 13 .
Mg2 Sb1 Mg1 122.84(5) 9_565 .
Mg2 Sb1 K1 85.08(4) . 5_545
Mg1 Sb1 K1 150.91(4) 13_455 5_545
Mg1 Sb1 K1 77.58(3) 13 5_545
Mg2 Sb1 K1 135.25(2) 9_565 5_545
Mg1 Sb1 K1 79.58(4) . 5_545
Mg2 Sb1 K1 85.08(4) . 5_445
Mg1 Sb1 K1 77.58(3) 13_455 5_445
Mg1 Sb1 K1 150.91(4) 13 5_445
Mg2 Sb1 K1 135.25(2) 9_565 5_445
Mg1 Sb1 K1 79.58(4) . 5_445
K1 Sb1 K1 82.705(14) 5_545 5_445
Mg1 Sb2 Mg1 123.18(6) 10_556 .
Mg1 Sb2 Mg2 127.87(3) 10_556 5_445
Mg1 Sb2 Mg2 69.84(3) . 5_445
Mg1 Sb2 Mg2 69.84(3) 10_556 14_546
Mg1 Sb2 Mg2 127.87(3) . 14_546
Mg2 Sb2 Mg2 147.13(6) 5_445 14_546
Mg1 Sb2 Mg2 69.84(3) 10_556 14_446
Mg1 Sb2 Mg2 127.87(3) . 14_446
Mg2 Sb2 Mg2 66.04(5) 5_445 14_446
Mg2 Sb2 Mg2 104.24(5) 14_546 14_446
Mg1 Sb2 Mg2 127.87(3) 10_556 5_545
Mg1 Sb2 Mg2 69.84(3) . 5_545
Mg2 Sb2 Mg2 104.24(5) 5_445 5_545
Mg2 Sb2 Mg2 66.04(5) 14_546 5_545
Mg2 Sb2 Mg2 147.13(6) 14_446 5_545
Mg1 Sb2 K1 118.41(3) 10_556 1_545
Mg1 Sb2 K1 118.41(3) . 1_545
Mg2 Sb2 K1 73.57(3) 5_445 1_545
Mg2 Sb2 K1 73.57(3) 14_546 1_545
Mg2 Sb2 K1 73.57(3) 14_446 1_545
Mg2 Sb2 K1 73.57(3) 5_545 1_545

loop_
_geom_bond_atom_site_label_1
_geom_bond_atom_site_label_2
_geom_bond_distance
_geom_bond_site_symmetry_2
K1 Sb1 3.5298(5) 14_556
K1 Sb1 3.5298(5) 5_455
K1 Sb1 3.5298(5) 14_456
K1 Sb1 3.5298(5) 5
K1 Mg1 4.0211(17) 2_565
K1 Mg1 4.0211(17) 9_565
K1 Sb2 4.0820(18) 1_565
K1 Mg1 4.1159(17) 5_455
K1 Mg1 4.1159(17) 14_456
K1 Mg1 4.1159(17) 14_556
K1 Mg1 4.1159(17) 5
K1 Mg2 4.3091(18) 14_556
Mg1 Sb1 2.8298(10) 13_455
Mg1 Sb1 2.8298(10) 13
Mg1 Sb1 2.8494(16) .
Mg1 Sb2 2.9108(16) .
Mg1 Mg2 3.3576(16) 5_445
Mg1 Mg2 3.3576(16) 5_545
Mg1 Mg1 3.496(2) 13
Mg1 Mg1 3.496(2) 13_455
Mg1 K1 4.0211(17) 9_565
Mg1 K1 4.1159(17) 5_545
Mg1 K1 4.1159(17) 5_445
Mg2 Sb1 2.7929(16) .
Mg2 Sb1 2.8418(17) 9_565
Mg2 Sb2 2.9547(10) 5
Mg2 Sb2 2.9547(10) 5_455
Mg2 Mg2 3.220(3) 10_556
Mg2 Mg1 3.3575(16) 5
Mg2 Mg1 3.3575(16) 5_455
Mg2 Mg2 3.533(3) 9_565
Mg2 K1 4.3091(18) 5_445
Mg2 K1 4.3091(18) 5_545
Sb1 Mg1 2.8298(10) 13_455
Sb1 Mg1 2.8298(10) 13
Sb1 Mg2 2.8418(17) 9_565
Sb1 K1 3.5298(5) 5_545
Sb1 K1 3.5298(5) 5_445
Sb2 Mg1 2.9108(16) 10_556
Sb2 Mg2 2.9546(10) 5_445
Sb2 Mg2 2.9546(10) 14_546
Sb2 Mg2 2.9546(10) 14_446
Sb2 Mg2 2.9546(10) 5_545
Sb2 K1 4.0819(18) 1_545
